data_7025627
loop_
_publ_author_name
'Chen, Hongxia'
'Liu, Peng'
'Yao, Haisheng'
'Zhang, Yong'
'Yao, Yingming'
'Shen, Qi'

_publ_section_title
;
 Controlled synthesis of mononuclear or binuclear aryloxo ytterbium
 complexes supported by beta-diketiminate ligand and their activity for
 polymerization of epsilon-caprolactone and L-lactide.
;
_journal_issue 29
_journal_name_full 'Dalton transactions (Cambridge, England : 2003)'
_journal_page_first 6877
_journal_page_last 6885
_journal_paper_doi 10.1039/c002385j
_journal_volume 39
_journal_year 2010
_chemical_formula_moiety 'C53 H75 N2 O2 Yb'
_chemical_formula_sum 'C53 H75 N2 O2 Yb'
_chemical_formula_weight 945.19
_chemical_name_systematic
;
?
;
_space_group_IT_number 14
_symmetry_cell_setting monoclinic
_symmetry_Int_Tables_number 14
_symmetry_space_group_name_Hall '-P 2ybc'
_symmetry_space_group_name_H-M 'P 1 21/c 1'
_atom_sites_solution_hydrogens geom
_atom_sites_solution_primary direct
_atom_sites_solution_secondary difmap
_audit_creation_method SHELXL-97
_cell_angle_alpha 90.00
_cell_angle_beta 113.766(2)
_cell_angle_gamma 90.00
_cell_formula_units_Z 4
_cell_length_a 21.0121(19)
_cell_length_b 12.0067(9)
_cell_length_c 21.050(2)
_cell_measurement_reflns_used 21301
_cell_measurement_temperature 223(2)
_cell_measurement_theta_max 27.5
_cell_measurement_theta_min 3.0
_cell_volume 4860.3(7)
_computing_cell_refinement CrystalClear
_computing_data_collection CrystalClear
_computing_data_reduction CrystalStructure
_computing_structure_refinement 'SHELXL-97 (Sheldrick, 1997)'
_computing_structure_solution 'SHELXS-97 (Sheldrick, 1990)'
_diffrn_ambient_temperature 223(2)
_diffrn_detector_area_resol_mean 14.63
_diffrn_measured_fraction_theta_full 0.993
_diffrn_measured_fraction_theta_max 0.993
_diffrn_measurement_device_type 'Rigaku Saturn'
_diffrn_measurement_method \w
_diffrn_radiation_monochromator graphite
_diffrn_radiation_source 'fine-focus sealed tube'
_diffrn_radiation_type MoK\a
_diffrn_radiation_wavelength 0.71075
_diffrn_reflns_av_R_equivalents 0.0465
_diffrn_reflns_av_sigmaI/netI 0.0645
_diffrn_reflns_limit_h_max 25
_diffrn_reflns_limit_h_min -23
_diffrn_reflns_limit_k_max 14
_diffrn_reflns_limit_k_min -14
_diffrn_reflns_limit_l_max 18
_diffrn_reflns_limit_l_min -25
_diffrn_reflns_number 24447
_diffrn_reflns_theta_full 25.50
_diffrn_reflns_theta_max 25.50
_diffrn_reflns_theta_min 3.03
_exptl_absorpt_coefficient_mu 1.964
_exptl_absorpt_correction_T_max 0.675
_exptl_absorpt_correction_T_min 0.498
_exptl_absorpt_correction_type multi-scan
_exptl_absorpt_process_details 'Jacobson, R. (1998) Private communication'
_exptl_crystal_colour yellow
_exptl_crystal_density_diffrn 1.292
_exptl_crystal_density_method 'not measured'
_exptl_crystal_description prism
_exptl_crystal_F_000 1972
_exptl_crystal_size_max 0.30
_exptl_crystal_size_mid 0.20
_exptl_crystal_size_min 0.20
_refine_diff_density_max 1.458
_refine_diff_density_min -1.062
_refine_diff_density_rms 0.100
_refine_ls_extinction_method none
_refine_ls_goodness_of_fit_ref 1.168
_refine_ls_hydrogen_treatment constr
_refine_ls_matrix_type full
_refine_ls_number_parameters 506
_refine_ls_number_reflns 8998
_refine_ls_number_restraints 0
_refine_ls_restrained_S_all 1.168
_refine_ls_R_factor_all 0.0691
_refine_ls_R_factor_gt 0.0574
_refine_ls_shift/su_max 0.000
_refine_ls_shift/su_mean 0.000
_refine_ls_structure_factor_coef Fsqd
_refine_ls_weighting_details 'calc w=1/[\s^2^(Fo^2^)+(0.0336P)^2^+8.0604P] where P=(Fo^2^+2Fc^2^)/3'
_refine_ls_weighting_scheme calc
_refine_ls_wR_factor_gt 0.1099
_refine_ls_wR_factor_ref 0.1155
_reflns_number_gt 7756
_reflns_number_total 8998
_reflns_threshold_expression >2sigma(I)
_cod_data_source_file c002385j.txt
_cod_data_source_block complex2
_cod_original_sg_symbol_H-M 'P 21/c'
_cod_database_code 7025627

loop_
_symmetry_equiv_pos_as_xyz
'x, y, z'
'-x, y+1/2, -z+1/2'
'-x, -y, -z'
'x, -y-1/2, z-1/2'

loop_
_atom_site_label
_atom_site_type_symbol
_atom_site_fract_x
_atom_site_fract_y
_atom_site_fract_z
_atom_site_U_iso_or_equiv
_atom_site_adp_type
_atom_site_occupancy
_atom_site_symmetry_multiplicity
_atom_site_calc_flag
_atom_site_refinement_flags
Yb1 Yb 0.249420(13) 0.48926(2) 0.279634(12) 0.03141(10) Uani 1 1 d .
O1 O 0.2227(2) 0.3885(3) 0.3415(2) 0.0419(10) Uani 1 1 d .
O2 O 0.2869(2) 0.6414(3) 0.3176(2) 0.0402(10) Uani 1 1 d .
N1 N 0.3097(2) 0.4045(4) 0.2260(2) 0.0325(11) Uani 1 1 d .
N2 N 0.1680(2) 0.5123(4) 0.1706(2) 0.0353(11) Uani 1 1 d .
C1 C 0.3729(3) 0.4400(6) 0.1514(3) 0.0506(17) Uani 1 1 d .
H1A H 0.4148 0.4527 0.1929 0.076 Uiso 1 1 calc R
H1B H 0.3705 0.4939 0.1162 0.076 Uiso 1 1 calc R
H1C H 0.3740 0.3653 0.1342 0.076 Uiso 1 1 calc R
C2 C 0.3094(3) 0.4526(5) 0.1686(3) 0.0330(13) Uani 1 1 d .
C3 C 0.2551(3) 0.5140(5) 0.1230(3) 0.0377(14) Uani 1 1 d .
H3 H 0.2649 0.5510 0.0887 0.045 Uiso 1 1 calc R
C4 C 0.1877(3) 0.5310(5) 0.1188(3) 0.0347(13) Uani 1 1 d .
C5 C 0.1335(3) 0.5690(6) 0.0486(3) 0.0532(18) Uani 1 1 d .
H5A H 0.1483 0.5473 0.0122 0.080 Uiso 1 1 calc R
H5B H 0.1288 0.6494 0.0487 0.080 Uiso 1 1 calc R
H5C H 0.0891 0.5345 0.0404 0.080 Uiso 1 1 calc R
C6 C 0.3603(3) 0.3191(5) 0.2603(3) 0.0347(13) Uani 1 1 d .
C7 C 0.4128(3) 0.3396(5) 0.3263(3) 0.0401(14) Uani 1 1 d .
C8 C 0.4558(3) 0.2522(6) 0.3611(3) 0.0488(17) Uani 1 1 d .
H8 H 0.4911 0.2650 0.4053 0.059 Uiso 1 1 calc R
C9 C 0.4484(4) 0.1482(6) 0.3330(4) 0.0531(18) Uani 1 1 d .
H9 H 0.4780 0.0901 0.3578 0.064 Uiso 1 1 calc R
C10 C 0.3974(4) 0.1291(6) 0.2680(4) 0.0514(17) Uani 1 1 d .
H10 H 0.3928 0.0573 0.2489 0.062 Uiso 1 1 calc R
C11 C 0.3523(3) 0.2128(5) 0.2297(3) 0.0422(15) Uani 1 1 d .
C12 C 0.4240(3) 0.4535(5) 0.3594(3) 0.0459(16) Uani 1 1 d .
H12 H 0.3884 0.5037 0.3268 0.055 Uiso 1 1 calc R
C13 C 0.4955(4) 0.5011(6) 0.3704(4) 0.067(2) Uani 1 1 d .
H13A H 0.4998 0.5761 0.3889 0.101 Uiso 1 1 calc R
H13B H 0.5002 0.5028 0.3264 0.101 Uiso 1 1 calc R
H13C H 0.5317 0.4545 0.4029 0.101 Uiso 1 1 calc R
C14 C 0.4142(4) 0.4547(7) 0.4275(4) 0.068(2) Uani 1 1 d .
H14A H 0.3671 0.4324 0.4188 0.102 Uiso 1 1 calc R
H14B H 0.4227 0.5292 0.4470 0.102 Uiso 1 1 calc R
H14C H 0.4468 0.4032 0.4600 0.102 Uiso 1 1 calc R
C15 C 0.2968(4) 0.1866(5) 0.1577(3) 0.0492(17) Uani 1 1 d .
H15 H 0.2777 0.2582 0.1346 0.059 Uiso 1 1 calc R
C16 C 0.3261(4) 0.1236(7) 0.1117(4) 0.067(2) Uani 1 1 d .
H16A H 0.3668 0.1623 0.1122 0.100 Uiso 1 1 calc R
H16B H 0.2911 0.1201 0.0646 0.100 Uiso 1 1 calc R
H16C H 0.3389 0.0486 0.1295 0.100 Uiso 1 1 calc R
C17 C 0.2369(4) 0.1213(6) 0.1646(4) 0.063(2) Uani 1 1 d .
H17A H 0.2547 0.0526 0.1897 0.094 Uiso 1 1 calc R
H17B H 0.2020 0.1043 0.1187 0.094 Uiso 1 1 calc R
H17C H 0.2162 0.1660 0.1897 0.094 Uiso 1 1 calc R
C18 C 0.0957(3) 0.5254(5) 0.1595(3) 0.0389(14) Uani 1 1 d .
C19 C 0.0540(3) 0.4304(6) 0.1449(3) 0.0460(16) Uani 1 1 d .
C20 C -0.0154(4) 0.4447(7) 0.1362(4) 0.0580(19) Uani 1 1 d .
H20 H -0.0448 0.3823 0.1268 0.070 Uiso 1 1 calc R
C21 C -0.0414(4) 0.5486(7) 0.1413(4) 0.061(2) Uani 1 1 d .
H21 H -0.0882 0.5563 0.1346 0.073 Uiso 1 1 calc R
C22 C 0.0009(4) 0.6402(7) 0.1562(4) 0.060(2) Uani 1 1 d .
H22 H -0.0173 0.7103 0.1599 0.071 Uiso 1 1 calc R
C23 C 0.0709(3) 0.6319(6) 0.1660(3) 0.0485(17) Uani 1 1 d .
C24 C 0.0791(3) 0.3150(5) 0.1387(4) 0.0490(17) Uani 1 1 d .
H24 H 0.1282 0.3217 0.1447 0.059 Uiso 1 1 calc R
C25 C 0.0383(4) 0.2648(7) 0.0668(4) 0.068(2) Uani 1 1 d .
H25A H -0.0105 0.2595 0.0585 0.102 Uiso 1 1 calc R
H25B H 0.0562 0.1911 0.0646 0.102 Uiso 1 1 calc R
H25C H 0.0433 0.3120 0.0317 0.102 Uiso 1 1 calc R
C26 C 0.0776(4) 0.2374(6) 0.1954(4) 0.065(2) Uani 1 1 d .
H26A H 0.1097 0.2644 0.2404 0.097 Uiso 1 1 calc R
H26B H 0.0912 0.1630 0.1879 0.097 Uiso 1 1 calc R
H26C H 0.0309 0.2354 0.1942 0.097 Uiso 1 1 calc R
C27 C 0.1155(4) 0.7336(6) 0.1840(4) 0.0574(19) Uani 1 1 d .
H27 H 0.1624 0.7115 0.1881 0.069 Uiso 1 1 calc R
C28 C 0.0887(5) 0.8256(7) 0.1281(5) 0.082(3) Uani 1 1 d .
H28A H 0.0904 0.7990 0.0853 0.123 Uiso 1 1 calc R
H28B H 0.1177 0.8913 0.1439 0.123 Uiso 1 1 calc R
H28C H 0.0411 0.8443 0.1199 0.123 Uiso 1 1 calc R
C29 C 0.1232(5) 0.7828(7) 0.2544(4) 0.077(2) Uani 1 1 d .
H29A H 0.0780 0.8060 0.2518 0.115 Uiso 1 1 calc R
H29B H 0.1542 0.8466 0.2654 0.115 Uiso 1 1 calc R
H29C H 0.1424 0.7268 0.2903 0.115 Uiso 1 1 calc R
C30 C 0.2062(3) 0.3358(5) 0.3900(3) 0.0357(14) Uani 1 1 d .
C31 C 0.1606(3) 0.3866(5) 0.4156(3) 0.0395(14) Uani 1 1 d .
C32 C 0.1440(3) 0.3288(6) 0.4638(3) 0.0491(17) Uani 1 1 d .
H32 H 0.1134 0.3620 0.4807 0.059 Uiso 1 1 calc R
C33 C 0.1702(4) 0.2255(6) 0.4877(4) 0.0551(19) Uani 1 1 d .
H33 H 0.1572 0.1875 0.5197 0.066 Uiso 1 1 calc R
C34 C 0.2168(3) 0.1780(6) 0.4634(3) 0.0501(17) Uani 1 1 d .
H34 H 0.2359 0.1077 0.4801 0.060 Uiso 1 1 calc R
C35 C 0.2358(3) 0.2319(5) 0.4151(3) 0.0414(15) Uani 1 1 d .
C36 C 0.1307(4) 0.5000(6) 0.3899(4) 0.0666(13) Uani 1 1 d .
H36 H 0.1654 0.5409 0.3781 0.080 Uiso 1 1 calc R
C37 C 0.1169(4) 0.5691(6) 0.4436(4) 0.0666(13) Uani 1 1 d .
H37A H 0.0819 0.5327 0.4553 0.100 Uiso 1 1 calc R
H37B H 0.1006 0.6425 0.4247 0.100 Uiso 1 1 calc R
H37C H 0.1596 0.5764 0.4850 0.100 Uiso 1 1 calc R
C38 C 0.0649(4) 0.4906(6) 0.3236(4) 0.0666(13) Uani 1 1 d .
H38A H 0.0746 0.4470 0.2897 0.100 Uiso 1 1 calc R
H38B H 0.0495 0.5645 0.3051 0.100 Uiso 1 1 calc R
H38C H 0.0288 0.4545 0.3337 0.100 Uiso 1 1 calc R
C39 C 0.2865(4) 0.1749(6) 0.3907(4) 0.0521(17) Uani 1 1 d .
H39 H 0.2981 0.2284 0.3612 0.063 Uiso 1 1 calc R
C40 C 0.2538(5) 0.0728(7) 0.3466(4) 0.082(3) Uani 1 1 d .
H40A H 0.2419 0.0188 0.3743 0.123 Uiso 1 1 calc R
H40B H 0.2866 0.0399 0.3302 0.123 Uiso 1 1 calc R
H40C H 0.2120 0.0947 0.3072 0.123 Uiso 1 1 calc R
C41 C 0.3543(4) 0.1436(7) 0.4517(4) 0.077(2) Uani 1 1 d .
H41A H 0.3723 0.2081 0.4813 0.115 Uiso 1 1 calc R
H41B H 0.3881 0.1189 0.4342 0.115 Uiso 1 1 calc R
H41C H 0.3454 0.0841 0.4782 0.115 Uiso 1 1 calc R
C42 C 0.3365(3) 0.7175(5) 0.3546(3) 0.0370(14) Uani 1 1 d .
C43 C 0.3421(3) 0.7495(5) 0.4214(3) 0.0427(15) Uani 1 1 d .
C44 C 0.3967(4) 0.8199(6) 0.4601(4) 0.058(2) Uani 1 1 d .
H44 H 0.4022 0.8407 0.5051 0.069 Uiso 1 1 calc R
C45 C 0.4426(4) 0.8598(6) 0.4338(4) 0.068(2) Uani 1 1 d .
H45 H 0.4793 0.9069 0.4609 0.082 Uiso 1 1 calc R
C46 C 0.4349(4) 0.8308(6) 0.3679(4) 0.061(2) Uani 1 1 d .
H46 H 0.4663 0.8591 0.3504 0.073 Uiso 1 1 calc R
C47 C 0.3821(3) 0.7612(5) 0.3270(3) 0.0459(16) Uani 1 1 d .
C48 C 0.2906(5) 0.7086(8) 0.4498(5) 0.0850(16) Uani 1 1 d .
H48 H 0.2583 0.6582 0.4141 0.102 Uiso 1 1 calc R
C49 C 0.2468(5) 0.8022(7) 0.4582(5) 0.0850(16) Uani 1 1 d .
H49A H 0.2121 0.7720 0.4729 0.128 Uiso 1 1 calc R
H49B H 0.2238 0.8405 0.4142 0.128 Uiso 1 1 calc R
H49C H 0.2762 0.8542 0.4928 0.128 Uiso 1 1 calc R
C50 C 0.3219(5) 0.6417(7) 0.5147(4) 0.0850(16) Uani 1 1 d .
H50A H 0.3486 0.6903 0.5531 0.128 Uiso 1 1 calc R
H50B H 0.3522 0.5852 0.5091 0.128 Uiso 1 1 calc R
H50C H 0.2852 0.6062 0.5243 0.128 Uiso 1 1 calc R
C51 C 0.3697(4) 0.7335(7) 0.2527(4) 0.0686(13) Uani 1 1 d .
H51 H 0.3575 0.6535 0.2451 0.082 Uiso 1 1 calc R
C52 C 0.4321(4) 0.7537(7) 0.2348(4) 0.0686(13) Uani 1 1 d .
H52A H 0.4437 0.8323 0.2397 0.103 Uiso 1 1 calc R
H52B H 0.4208 0.7308 0.1873 0.103 Uiso 1 1 calc R
H52C H 0.4715 0.7109 0.2659 0.103 Uiso 1 1 calc R
C53 C 0.3081(4) 0.8003(7) 0.2027(4) 0.0686(13) Uani 1 1 d .
H53A H 0.2680 0.7882 0.2136 0.103 Uiso 1 1 calc R
H53B H 0.2974 0.7763 0.1555 0.103 Uiso 1 1 calc R
H53C H 0.3198 0.8789 0.2071 0.103 Uiso 1 1 calc R

loop_
_atom_site_aniso_label
_atom_site_aniso_U_11
_atom_site_aniso_U_22
_atom_site_aniso_U_33
_atom_site_aniso_U_23
_atom_site_aniso_U_13
_atom_site_aniso_U_12
Yb1 0.03646(16) 0.03505(16) 0.02568(14) 0.00043(11) 0.01559(11) -0.00004(11)
O1 0.048(3) 0.046(2) 0.036(2) 0.0093(19) 0.021(2) -0.001(2)
O2 0.052(3) 0.042(2) 0.031(2) -0.0018(18) 0.022(2) 0.000(2)
N1 0.035(3) 0.041(3) 0.028(3) -0.004(2) 0.019(2) 0.003(2)
N2 0.033(3) 0.043(3) 0.028(3) 0.002(2) 0.010(2) -0.001(2)
C1 0.048(4) 0.063(4) 0.050(4) 0.003(3) 0.030(3) 0.004(3)
C2 0.027(3) 0.044(3) 0.034(3) -0.005(3) 0.019(3) 0.001(3)
C3 0.038(3) 0.040(3) 0.038(3) 0.005(3) 0.018(3) 0.001(3)
C4 0.040(3) 0.035(3) 0.027(3) 0.002(2) 0.010(3) 0.004(3)
C5 0.050(4) 0.075(5) 0.032(4) 0.009(3) 0.013(3) 0.006(4)
C6 0.035(3) 0.042(3) 0.031(3) -0.001(3) 0.018(3) 0.003(3)
C7 0.043(4) 0.045(4) 0.036(3) -0.001(3) 0.021(3) 0.002(3)
C8 0.043(4) 0.058(4) 0.038(4) 0.004(3) 0.009(3) 0.007(3)
C9 0.052(4) 0.058(4) 0.047(4) 0.015(3) 0.018(3) 0.013(4)
C10 0.059(4) 0.043(4) 0.055(4) 0.004(3) 0.026(4) 0.010(3)
C11 0.044(4) 0.045(4) 0.041(4) -0.002(3) 0.021(3) 0.005(3)
C12 0.040(4) 0.050(4) 0.038(4) -0.003(3) 0.007(3) 0.003(3)
C13 0.052(5) 0.065(5) 0.072(5) -0.001(4) 0.010(4) -0.007(4)
C14 0.085(6) 0.073(5) 0.049(5) -0.028(4) 0.031(4) -0.006(4)
C15 0.060(4) 0.043(4) 0.042(4) -0.008(3) 0.018(3) 0.005(3)
C16 0.068(5) 0.080(5) 0.054(5) -0.018(4) 0.027(4) 0.015(4)
C17 0.051(4) 0.069(5) 0.064(5) -0.003(4) 0.019(4) -0.004(4)
C18 0.032(3) 0.055(4) 0.028(3) 0.003(3) 0.011(3) 0.005(3)
C19 0.037(4) 0.065(5) 0.037(4) -0.002(3) 0.015(3) -0.002(3)
C20 0.049(4) 0.075(5) 0.050(4) -0.005(4) 0.019(3) -0.004(4)
C21 0.038(4) 0.092(6) 0.048(4) 0.003(4) 0.012(3) 0.015(4)
C22 0.053(4) 0.074(5) 0.057(5) 0.008(4) 0.028(4) 0.020(4)
C23 0.047(4) 0.063(5) 0.036(4) 0.007(3) 0.017(3) 0.018(3)
C24 0.037(4) 0.048(4) 0.060(5) -0.007(3) 0.018(3) -0.004(3)
C25 0.060(5) 0.086(6) 0.066(5) -0.025(4) 0.035(4) -0.016(4)
C26 0.068(5) 0.060(5) 0.067(5) 0.004(4) 0.027(4) -0.001(4)
C27 0.060(5) 0.050(4) 0.071(5) 0.002(4) 0.035(4) 0.011(4)
C28 0.111(7) 0.063(5) 0.085(7) 0.006(5) 0.054(6) 0.003(5)
C29 0.093(6) 0.069(5) 0.065(6) -0.004(4) 0.027(5) 0.011(5)
C30 0.041(3) 0.042(3) 0.026(3) 0.005(3) 0.016(3) -0.003(3)
C31 0.041(4) 0.049(4) 0.030(3) 0.005(3) 0.016(3) 0.002(3)
C32 0.048(4) 0.067(5) 0.041(4) 0.003(3) 0.027(3) 0.004(3)
C33 0.054(4) 0.069(5) 0.048(4) 0.018(4) 0.027(4) -0.003(4)
C34 0.049(4) 0.054(4) 0.047(4) 0.015(3) 0.020(3) 0.003(3)
C35 0.045(4) 0.049(4) 0.037(4) 0.003(3) 0.023(3) -0.002(3)
C36 0.068(3) 0.071(3) 0.065(3) 0.008(2) 0.031(2) 0.016(3)
C37 0.068(3) 0.071(3) 0.065(3) 0.008(2) 0.031(2) 0.016(3)
C38 0.068(3) 0.071(3) 0.065(3) 0.008(2) 0.031(2) 0.016(3)
C39 0.062(5) 0.051(4) 0.052(4) 0.011(3) 0.032(4) 0.003(4)
C40 0.115(7) 0.079(6) 0.067(6) -0.007(5) 0.053(5) 0.016(5)
C41 0.068(5) 0.098(7) 0.073(6) 0.019(5) 0.038(5) 0.023(5)
C42 0.040(3) 0.032(3) 0.037(3) -0.002(3) 0.013(3) 0.002(3)
C43 0.050(4) 0.036(3) 0.036(4) -0.005(3) 0.011(3) 0.010(3)
C44 0.063(5) 0.054(4) 0.041(4) -0.014(3) 0.005(4) 0.004(4)
C45 0.056(5) 0.052(5) 0.076(6) -0.016(4) 0.006(4) -0.012(4)
C46 0.055(5) 0.044(4) 0.087(6) -0.009(4) 0.033(4) -0.013(4)
C47 0.056(4) 0.036(3) 0.052(4) 0.006(3) 0.029(3) 0.002(3)
C48 0.100(4) 0.087(4) 0.087(4) 0.022(3) 0.057(3) 0.029(3)
C49 0.100(4) 0.087(4) 0.087(4) 0.022(3) 0.057(3) 0.029(3)
C50 0.100(4) 0.087(4) 0.087(4) 0.022(3) 0.057(3) 0.029(3)
C51 0.080(3) 0.073(3) 0.069(3) 0.004(2) 0.046(3) -0.004(3)
C52 0.080(3) 0.073(3) 0.069(3) 0.004(2) 0.046(3) -0.004(3)
C53 0.080(3) 0.073(3) 0.069(3) 0.004(2) 0.046(3) -0.004(3)

loop_
_atom_type_symbol
_atom_type_description
_atom_type_scat_dispersion_real
_atom_type_scat_dispersion_imag
_atom_type_scat_source
C C 0.0033 0.0016 'International Tables Vol C Tables 4.2.6.8 and 6.1.1.4'
H H 0.0000 0.0000 'International Tables Vol C Tables 4.2.6.8 and 6.1.1.4'
N N 0.0061 0.0033 'International Tables Vol C Tables 4.2.6.8 and 6.1.1.4'
O O 0.0106 0.0060 'International Tables Vol C Tables 4.2.6.8 and 6.1.1.4'
Yb Yb -0.3850 5.5486 'International Tables Vol C Tables 4.2.6.8 and 6.1.1.4'

loop_
_geom_angle_atom_site_label_1
_geom_angle_atom_site_label_2
_geom_angle_atom_site_label_3
_geom_angle
O1 Yb1 O2 116.89(16)
O1 Yb1 N1 114.34(17)
O2 Yb1 N1 113.47(16)
O1 Yb1 N2 115.82(17)
O2 Yb1 N2 107.80(16)
N1 Yb1 N2 83.97(17)
O1 Yb1 C2 134.86(16)
O2 Yb1 C2 102.37(15)
N1 Yb1 C2 22.53(16)
N2 Yb1 C2 67.86(16)
O1 Yb1 C4 133.69(16)
O2 Yb1 C4 101.99(15)
N1 Yb1 C4 66.63(16)
N2 Yb1 C4 21.63(16)
C2 Yb1 C4 47.69(15)
O1 Yb1 C3 144.71(15)
O2 Yb1 C3 98.37(15)
N1 Yb1 C3 45.45(15)
N2 Yb1 C3 45.91(15)
C2 Yb1 C3 24.11(14)
C4 Yb1 C3 24.55(14)
C30 O1 Yb1 170.5(4)
C42 O2 Yb1 156.1(4)
C2 N1 C6 119.5(4)
C2 N1 Yb1 117.3(4)
C6 N1 Yb1 121.4(3)
C4 N2 C18 120.1(5)
C4 N2 Yb1 119.6(4)
C18 N2 Yb1 119.4(3)
C2 C1 H1A 109.5
C2 C1 H1B 109.5
H1A C1 H1B 109.5
C2 C1 H1C 109.5
H1A C1 H1C 109.5
H1B C1 H1C 109.5
N1 C2 C3 124.4(5)
N1 C2 C1 119.0(5)
C3 C2 C1 116.6(5)
N1 C2 Yb1 40.2(3)
C3 C2 Yb1 88.6(3)
C1 C2 Yb1 148.6(4)
C2 C3 C4 131.2(5)
C2 C3 Yb1 67.3(3)
C4 C3 Yb1 68.9(3)
C2 C3 H3 114.4
C4 C3 H3 114.4
Yb1 C3 H3 154.4
N2 C4 C3 124.3(5)
N2 C4 C5 119.1(5)
C3 C4 C5 116.5(5)
N2 C4 Yb1 38.8(3)
C3 C4 Yb1 86.6(3)
C5 C4 Yb1 156.1(4)
C4 C5 H5A 109.5
C4 C5 H5B 109.5
H5A C5 H5B 109.5
C4 C5 H5C 109.5
H5A C5 H5C 109.5
H5B C5 H5C 109.5
C7 C6 C11 120.8(6)
C7 C6 N1 119.8(5)
C11 C6 N1 119.2(5)
C8 C7 C6 118.4(6)
C8 C7 C12 119.6(6)
C6 C7 C12 122.0(6)
C9 C8 C7 121.8(6)
C9 C8 H8 119.1
C7 C8 H8 119.1
C8 C9 C10 119.5(6)
C8 C9 H9 120.3
C10 C9 H9 120.3
C9 C10 C11 122.1(6)
C9 C10 H10 119.0
C11 C10 H10 119.0
C10 C11 C6 117.4(6)
C10 C11 C15 119.7(6)
C6 C11 C15 122.9(6)
C7 C12 C14 112.8(6)
C7 C12 C13 111.5(6)
C14 C12 C13 110.4(6)
C7 C12 H12 107.3
C14 C12 H12 107.3
C13 C12 H12 107.3
C12 C13 H13A 109.5
C12 C13 H13B 109.5
H13A C13 H13B 109.5
C12 C13 H13C 109.5
H13A C13 H13C 109.5
H13B C13 H13C 109.5
C12 C14 H14A 109.5
C12 C14 H14B 109.5
H14A C14 H14B 109.5
C12 C14 H14C 109.5
H14A C14 H14C 109.5
H14B C14 H14C 109.5
C11 C15 C17 109.8(6)
C11 C15 C16 112.7(6)
C17 C15 C16 111.1(6)
C11 C15 H15 107.7
C17 C15 H15 107.7
C16 C15 H15 107.7
C15 C16 H16A 109.5
C15 C16 H16B 109.5
H16A C16 H16B 109.5
C15 C16 H16C 109.5
H16A C16 H16C 109.5
H16B C16 H16C 109.5
C15 C17 H17A 109.5
C15 C17 H17B 109.5
H17A C17 H17B 109.5
C15 C17 H17C 109.5
H17A C17 H17C 109.5
H17B C17 H17C 109.5
C19 C18 C23 122.7(6)
C19 C18 N2 118.1(5)
C23 C18 N2 119.2(6)
C18 C19 C20 117.1(6)
C18 C19 C24 124.1(5)
C20 C19 C24 118.8(6)
C21 C20 C19 121.4(7)
C21 C20 H20 119.3
C19 C20 H20 119.3
C22 C21 C20 120.2(7)
C22 C21 H21 119.9
C20 C21 H21 119.9
C21 C22 C23 121.4(7)
C21 C22 H22 119.3
C23 C22 H22 119.3
C22 C23 C18 117.2(7)
C22 C23 C27 119.5(6)
C18 C23 C27 123.3(6)
C19 C24 C26 112.0(6)
C19 C24 C25 111.9(6)
C26 C24 C25 110.7(6)
C19 C24 H24 107.3
C26 C24 H24 107.3
C25 C24 H24 107.3
C24 C25 H25A 109.5
C24 C25 H25B 109.5
H25A C25 H25B 109.5
C24 C25 H25C 109.5
H25A C25 H25C 109.5
H25B C25 H25C 109.5
C24 C26 H26A 109.5
C24 C26 H26B 109.5
H26A C26 H26B 109.5
C24 C26 H26C 109.5
H26A C26 H26C 109.5
H26B C26 H26C 109.5
C23 C27 C29 111.7(6)
C23 C27 C28 113.1(6)
C29 C27 C28 108.9(6)
C23 C27 H27 107.6
C29 C27 H27 107.6
C28 C27 H27 107.6
C27 C28 H28A 109.5
C27 C28 H28B 109.5
H28A C28 H28B 109.5
C27 C28 H28C 109.5
H28A C28 H28C 109.5
H28B C28 H28C 109.5
C27 C29 H29A 109.5
C27 C29 H29B 109.5
H29A C29 H29B 109.5
C27 C29 H29C 109.5
H29A C29 H29C 109.5
H29B C29 H29C 109.5
O1 C30 C35 119.4(5)
O1 C30 C31 120.1(5)
C35 C30 C31 120.5(5)
C32 C31 C30 118.2(6)
C32 C31 C36 121.6(6)
C30 C31 C36 120.2(6)
C33 C32 C31 122.8(6)
C33 C32 H32 118.6
C31 C32 H32 118.6
C32 C33 C34 118.2(6)
C32 C33 H33 120.9
C34 C33 H33 120.9
C35 C34 C33 121.9(6)
C35 C34 H34 119.1
C33 C34 H34 119.1
C34 C35 C30 118.4(6)
C34 C35 C39 119.0(6)
C30 C35 C39 122.6(5)
C31 C36 C37 113.8(6)
C31 C36 C38 110.8(6)
C37 C36 C38 110.4(6)
C31 C36 H36 107.2
C37 C36 H36 107.2
C38 C36 H36 107.2
C36 C37 H37A 109.5
C36 C37 H37B 109.5
H37A C37 H37B 109.5
C36 C37 H37C 109.5
H37A C37 H37C 109.5
H37B C37 H37C 109.5
C36 C38 H38A 109.5
C36 C38 H38B 109.5
H38A C38 H38B 109.5
C36 C38 H38C 109.5
H38A C38 H38C 109.5
H38B C38 H38C 109.5
C35 C39 C40 111.2(6)
C35 C39 C41 111.7(6)
C40 C39 C41 110.6(6)
C35 C39 H39 107.7
C40 C39 H39 107.7
C41 C39 H39 107.7
C39 C40 H40A 109.5
C39 C40 H40B 109.5
H40A C40 H40B 109.5
C39 C40 H40C 109.5
H40A C40 H40C 109.5
H40B C40 H40C 109.5
C39 C41 H41A 109.5
C39 C41 H41B 109.5
H41A C41 H41B 109.5
C39 C41 H41C 109.5
H41A C41 H41C 109.5
H41B C41 H41C 109.5
O2 C42 C47 120.1(5)
O2 C42 C43 119.2(5)
C47 C42 C43 120.7(6)
C44 C43 C42 117.8(6)
C44 C43 C48 121.1(7)
C42 C43 C48 121.1(6)
C45 C44 C43 121.4(7)
C45 C44 H44 119.3
C43 C44 H44 119.3
C46 C45 C44 120.0(7)
C46 C45 H45 120.0
C44 C45 H45 120.0
C45 C46 C47 121.5(7)
C45 C46 H46 119.2
C47 C46 H46 119.2
C46 C47 C42 118.5(6)
C46 C47 C51 122.6(7)
C42 C47 C51 118.8(6)
C50 C48 C49 111.0(7)
C50 C48 C43 114.6(7)
C49 C48 C43 111.9(7)
C50 C48 H48 106.3
C49 C48 H48 106.3
C43 C48 H48 106.3
C48 C49 H49A 109.5
C48 C49 H49B 109.5
H49A C49 H49B 109.5
C48 C49 H49C 109.5
H49A C49 H49C 109.5
H49B C49 H49C 109.5
C48 C50 H50A 109.5
C48 C50 H50B 109.5
H50A C50 H50B 109.5
C48 C50 H50C 109.5
H50A C50 H50C 109.5
H50B C50 H50C 109.5
C47 C51 C52 114.4(7)
C47 C51 C53 110.1(6)
C52 C51 C53 108.7(6)
C47 C51 H51 107.8
C52 C51 H51 107.8
C53 C51 H51 107.8
C51 C52 H52A 109.5
C51 C52 H52B 109.5
H52A C52 H52B 109.5
C51 C52 H52C 109.5
H52A C52 H52C 109.5
H52B C52 H52C 109.5
C51 C53 H53A 109.5
C51 C53 H53B 109.5
H53A C53 H53B 109.5
C51 C53 H53C 109.5
H53A C53 H53C 109.5
H53B C53 H53C 109.5

loop_
_geom_bond_atom_site_label_1
_geom_bond_atom_site_label_2
_geom_bond_distance
Yb1 O1 2.017(4)
Yb1 O2 2.022(4)
Yb1 N1 2.251(4)
Yb1 N2 2.261(4)
Yb1 C2 3.100(5)
Yb1 C4 3.140(5)
Yb1 C3 3.359(6)
O1 C30 1.357(6)
O2 C42 1.369(7)
N1 C2 1.337(7)
N1 C6 1.443(7)
N2 C4 1.331(7)
N2 C18 1.450(7)
C1 C2 1.526(7)
C1 H1A 0.9700
C1 H1B 0.9700
C1 H1C 0.9700
C2 C3 1.372(8)
C3 C4 1.398(8)
C3 H3 0.9400
C4 C5 1.526(8)
C5 H5A 0.9700
C5 H5B 0.9700
C5 H5C 0.9700
C6 C7 1.405(8)
C6 C11 1.408(8)
C7 C8 1.386(8)
C7 C12 1.511(9)
C8 C9 1.363(9)
C8 H8 0.9400
C9 C10 1.374(9)
C9 H9 0.9400
C10 C11 1.395(8)
C10 H10 0.9400
C11 C15 1.527(8)
C12 C14 1.527(9)
C12 C13 1.536(9)
C12 H12 0.9900
C13 H13A 0.9700
C13 H13B 0.9700
C13 H13C 0.9700
C14 H14A 0.9700
C14 H14B 0.9700
C14 H14C 0.9700
C15 C17 1.538(9)
C15 C16 1.539(9)
C15 H15 0.9900
C16 H16A 0.9700
C16 H16B 0.9700
C16 H16C 0.9700
C17 H17A 0.9700
C17 H17B 0.9700
C17 H17C 0.9700
C18 C19 1.394(9)
C18 C23 1.408(9)
C19 C20 1.406(9)
C19 C24 1.507(9)
C20 C21 1.383(10)
C20 H20 0.9400
C21 C22 1.369(10)
C21 H21 0.9400
C22 C23 1.404(9)
C22 H22 0.9400
C23 C27 1.493(10)
C24 C26 1.526(9)
C24 C25 1.531(9)
C24 H24 0.9900
C25 H25A 0.9700
C25 H25B 0.9700
C25 H25C 0.9700
C26 H26A 0.9700
C26 H26B 0.9700
C26 H26C 0.9700
C27 C29 1.541(10)
C27 C28 1.545(10)
C27 H27 0.9900
C28 H28A 0.9700
C28 H28B 0.9700
C28 H28C 0.9700
C29 H29A 0.9700
C29 H29B 0.9700
C29 H29C 0.9700
C30 C35 1.399(8)
C30 C31 1.414(8)
C31 C32 1.385(8)
C31 C36 1.505(9)
C32 C33 1.369(9)
C32 H32 0.9400
C33 C34 1.396(9)
C33 H33 0.9400
C34 C35 1.392(8)
C34 H34 0.9400
C35 C39 1.519(9)
C36 C37 1.521(10)
C36 C38 1.522(10)
C36 H36 0.9900
C37 H37A 0.9700
C37 H37B 0.9700
C37 H37C 0.9700
C38 H38A 0.9700
C38 H38B 0.9700
C38 H38C 0.9700
C39 C40 1.525(10)
C39 C41 1.530(9)
C39 H39 0.9900
C40 H40A 0.9700
C40 H40B 0.9700
C40 H40C 0.9700
C41 H41A 0.9700
C41 H41B 0.9700
C41 H41C 0.9700
C42 C47 1.409(8)
C42 C43 1.415(8)
C43 C44 1.392(9)
C43 C48 1.513(10)
C44 C45 1.379(11)
C44 H44 0.9400
C45 C46 1.373(11)
C45 H45 0.9400
C46 C47 1.379(9)
C46 H46 0.9400
C47 C51 1.514(10)
C48 C50 1.491(11)
C48 C49 1.508(11)
C48 H48 0.9900
C49 H49A 0.9700
C49 H49B 0.9700
C49 H49C 0.9700
C50 H50A 0.9700
C50 H50B 0.9700
C50 H50C 0.9700
C51 C52 1.523(10)
C51 C53 1.526(10)
C51 H51 0.9900
C52 H52A 0.9700
C52 H52B 0.9700
C52 H52C 0.9700
C53 H53A 0.9700
C53 H53B 0.9700
C53 H53C 0.9700

loop_
_geom_torsion_atom_site_label_1
_geom_torsion_atom_site_label_2
_geom_torsion_atom_site_label_3
_geom_torsion_atom_site_label_4
_geom_torsion
O2 Yb1 O1 C30 9(2)
N1 Yb1 O1 C30 145(2)
N2 Yb1 O1 C30 -119(2)
C2 Yb1 O1 C30 157(2)
C4 Yb1 O1 C30 -134(2)
C3 Yb1 O1 C30 -168(2)
O1 Yb1 O2 C42 84.5(9)
N1 Yb1 O2 C42 -51.9(9)
N2 Yb1 O2 C42 -143.0(9)
C2 Yb1 O2 C42 -72.6(9)
C4 Yb1 O2 C42 -121.4(9)
C3 Yb1 O2 C42 -96.8(9)
O1 Yb1 N1 C2 158.4(4)
O2 Yb1 N1 C2 -64.1(4)
N2 Yb1 N1 C2 42.7(4)
C4 Yb1 N1 C2 29.3(4)
C3 Yb1 N1 C2 14.1(3)
O1 Yb1 N1 C6 -36.8(4)
O2 Yb1 N1 C6 100.7(4)
N2 Yb1 N1 C6 -152.5(4)
C2 Yb1 N1 C6 164.8(7)
C4 Yb1 N1 C6 -165.9(4)
C3 Yb1 N1 C6 178.9(5)
O1 Yb1 N2 C4 -149.5(4)
O2 Yb1 N2 C4 77.4(4)
N1 Yb1 N2 C4 -35.3(4)
C2 Yb1 N2 C4 -19.0(4)
C3 Yb1 N2 C4 -7.0(4)
O1 Yb1 N2 C18 40.9(5)
O2 Yb1 N2 C18 -92.2(4)
N1 Yb1 N2 C18 155.1(4)
C2 Yb1 N2 C18 171.4(4)
C4 Yb1 N2 C18 -169.6(7)
C3 Yb1 N2 C18 -176.6(5)
C6 N1 C2 C3 163.9(5)
Yb1 N1 C2 C3 -31.0(7)
C6 N1 C2 C1 -16.3(8)
Yb1 N1 C2 C1 148.8(4)
C6 N1 C2 Yb1 -165.1(7)
O1 Yb1 C2 N1 -28.2(5)
O2 Yb1 C2 N1 122.4(4)
N2 Yb1 C2 N1 -133.2(4)
C4 Yb1 C2 N1 -142.6(5)
C3 Yb1 C2 N1 -154.8(6)
O1 Yb1 C2 C3 126.6(4)
O2 Yb1 C2 C3 -82.8(4)
N1 Yb1 C2 C3 154.8(6)
N2 Yb1 C2 C3 21.6(3)
C4 Yb1 C2 C3 12.2(3)
O1 Yb1 C2 C1 -88.5(8)
O2 Yb1 C2 C1 62.1(8)
N1 Yb1 C2 C1 -60.3(8)
N2 Yb1 C2 C1 166.5(8)
C4 Yb1 C2 C1 157.2(9)
C3 Yb1 C2 C1 144.9(10)
N1 C2 C3 C4 -8.4(10)
C1 C2 C3 C4 171.7(6)
Yb1 C2 C3 C4 -27.9(7)
N1 C2 C3 Yb1 19.4(5)
C1 C2 C3 Yb1 -160.4(6)
O1 Yb1 C3 C2 -80.3(4)
O2 Yb1 C3 C2 101.6(4)
N1 Yb1 C3 C2 -13.2(3)
N2 Yb1 C3 C2 -151.7(4)
C4 Yb1 C3 C2 -157.8(6)
O1 Yb1 C3 C4 77.6(4)
O2 Yb1 C3 C4 -100.5(3)
N1 Yb1 C3 C4 144.6(4)
N2 Yb1 C3 C4 6.2(3)
C2 Yb1 C3 C4 157.8(6)
C18 N2 C4 C3 -175.8(5)
Yb1 N2 C4 C3 14.7(8)
C18 N2 C4 C5 1.5(8)
Yb1 N2 C4 C5 -168.0(4)
C18 N2 C4 Yb1 169.5(7)
C2 C3 C4 N2 18.4(10)
Yb1 C3 C4 N2 -9.1(5)
C2 C3 C4 C5 -159.0(6)
Yb1 C3 C4 C5 173.5(6)
C2 C3 C4 Yb1 27.5(7)
O1 Yb1 C4 N2 39.2(5)
O2 Yb1 C4 N2 -108.2(4)
N1 Yb1 C4 N2 141.2(5)
C2 Yb1 C4 N2 155.9(5)
C3 Yb1 C4 N2 167.9(6)
O1 Yb1 C4 C3 -128.7(3)
O2 Yb1 C4 C3 83.9(3)
N1 Yb1 C4 C3 -26.7(3)
N2 Yb1 C4 C3 -167.9(6)
C2 Yb1 C4 C3 -12.0(3)
O1 Yb1 C4 C5 65.8(11)
O2 Yb1 C4 C5 -81.6(11)
N1 Yb1 C4 C5 167.8(11)
N2 Yb1 C4 C5 26.6(9)
C2 Yb1 C4 C5 -177.5(11)
C3 Yb1 C4 C5 -165.5(12)
C2 N1 C6 C7 112.6(6)
Yb1 N1 C6 C7 -51.8(7)
C2 N1 C6 C11 -73.4(7)
Yb1 N1 C6 C11 122.2(5)
C11 C6 C7 C8 -1.0(9)
N1 C6 C7 C8 172.9(5)
C11 C6 C7 C12 178.1(6)
N1 C6 C7 C12 -7.9(9)
C6 C7 C8 C9 0.0(10)
C12 C7 C8 C9 -179.1(6)
C7 C8 C9 C10 0.6(11)
C8 C9 C10 C11 -0.4(11)
C9 C10 C11 C6 -0.5(10)
C9 C10 C11 C15 179.8(6)
C7 C6 C11 C10 1.2(9)
N1 C6 C11 C10 -172.7(5)
C7 C6 C11 C15 -179.2(6)
N1 C6 C11 C15 6.9(9)
C8 C7 C12 C14 -62.1(8)
C6 C7 C12 C14 118.8(7)
C8 C7 C12 C13 62.8(8)
C6 C7 C12 C13 -116.4(7)
C10 C11 C15 C17 76.0(7)
C6 C11 C15 C17 -103.6(7)
C10 C11 C15 C16 -48.4(9)
C6 C11 C15 C16 132.0(7)
C4 N2 C18 C19 97.2(7)
Yb1 N2 C18 C19 -93.3(6)
C4 N2 C18 C23 -84.7(7)
Yb1 N2 C18 C23 84.8(6)
C23 C18 C19 C20 0.3(9)
N2 C18 C19 C20 178.4(5)
C23 C18 C19 C24 -179.1(6)
N2 C18 C19 C24 -1.0(9)
C18 C19 C20 C21 0.6(10)
C24 C19 C20 C21 -180.0(6)
C19 C20 C21 C22 -1.0(11)
C20 C21 C22 C23 0.5(11)
C21 C22 C23 C18 0.4(10)
C21 C22 C23 C27 -178.4(7)
C19 C18 C23 C22 -0.8(9)
N2 C18 C23 C22 -178.8(5)
C19 C18 C23 C27 177.9(6)
N2 C18 C23 C27 -0.1(9)
C18 C19 C24 C26 115.1(7)
C20 C19 C24 C26 -64.3(8)
C18 C19 C24 C25 -119.9(7)
C20 C19 C24 C25 60.7(8)
C22 C23 C27 C29 62.9(8)
C18 C23 C27 C29 -115.8(7)
C22 C23 C27 C28 -60.4(9)
C18 C23 C27 C28 120.9(7)
Yb1 O1 C30 C35 -133(2)
Yb1 O1 C30 C31 46(3)
O1 C30 C31 C32 178.5(5)
C35 C30 C31 C32 -2.6(9)
O1 C30 C31 C36 -0.7(9)
C35 C30 C31 C36 178.2(6)
C30 C31 C32 C33 0.5(10)
C36 C31 C32 C33 179.7(7)
C31 C32 C33 C34 1.4(11)
C32 C33 C34 C35 -1.2(10)
C33 C34 C35 C30 -0.9(10)
C33 C34 C35 C39 -179.8(6)
O1 C30 C35 C34 -178.4(6)
C31 C30 C35 C34 2.8(9)
O1 C30 C35 C39 0.5(9)
C31 C30 C35 C39 -178.4(6)
C32 C31 C36 C37 31.9(10)
C30 C31 C36 C37 -148.9(6)
C32 C31 C36 C38 -93.2(8)
C30 C31 C36 C38 86.0(8)
C34 C35 C39 C40 68.8(8)
C30 C35 C39 C40 -110.1(7)
C34 C35 C39 C41 -55.3(8)
C30 C35 C39 C41 125.8(7)
Yb1 O2 C42 C47 79.5(11)
Yb1 O2 C42 C43 -99.0(9)
O2 C42 C43 C44 174.7(5)
C47 C42 C43 C44 -3.8(9)
O2 C42 C43 C48 -5.2(9)
C47 C42 C43 C48 176.3(6)
C42 C43 C44 C45 1.7(10)
C48 C43 C44 C45 -178.3(7)
C43 C44 C45 C46 0.4(11)
C44 C45 C46 C47 -0.6(12)
C45 C46 C47 C42 -1.4(10)
C45 C46 C47 C51 176.1(7)
O2 C42 C47 C46 -174.9(6)
C43 C42 C47 C46 3.6(9)
O2 C42 C47 C51 7.5(9)
C43 C42 C47 C51 -174.0(6)
C44 C43 C48 C50 -60.8(10)
C42 C43 C48 C50 119.2(8)
C44 C43 C48 C49 66.6(10)
C42 C43 C48 C49 -113.4(8)
C46 C47 C51 C52 20.1(10)
C42 C47 C51 C52 -162.4(6)
C46 C47 C51 C53 -102.6(8)
C42 C47 C51 C53 74.9(8)
